data_4305569
loop_
_publ_author_name
'Christelle Hureau'
'Sihem Groni'
'R\'egis Guillot'
'Genevi\`eve Blondin'
'Carole Duboc'
'Elodie Anxolab\'eh\`ere-Mallart'

_publ_contact_author_address
;
"Institut de Chimie Mol\'eculaire et des Mat\'eriaux d'Orsay,
 Univ Paris-Sud, UMR 8182 CNRS, Orsay, F- 91405"
;
_publ_contact_author_email eanxolab@icmo.u-psud.fr
_publ_contact_author_name 'Elodie Anxolab\'eh\`ere-Mallart'
_publ_contact_author_phone '33 1 69 15 76 40'
_publ_section_title
;
Syntheses, X-ray Structures, Solid State High-Field Electron Paramagnetic
Resonance, and Density-Functional Theory Investigations on Chloro and Aqua
MnII Mononuclear Complexes with Amino-Pyridine Pentadentate Ligands
;
_journal_name_full 'Inorganic Chemistry'
_journal_page_first 9238
_journal_page_last 9247
_journal_paper_doi 10.1021/ic800551u
_journal_volume 47
_journal_year 2008
_chemical_formula_moiety 'C22 H27 Mn N5 O, 2(C24 H20 B)'
_chemical_formula_sum 'C70 H69 B2 Mn N5 O'
_chemical_formula_weight 1070.85
_chemical_name_systematic
;
[N-methyl-N,N',N'-tris(2-pyridylmethylpropane-1,3-diamine) Mn H2O] (BPh4)2 
;
_space_group_IT_number 9
_symmetry_cell_setting monoclinic
_symmetry_space_group_name_Hall 'C -2yc'
_symmetry_space_group_name_H-M 'C 1 c 1'
_atom_sites_solution_hydrogens geom
_atom_sites_solution_primary direct
_atom_sites_solution_secondary difmap
_audit_creation_method SHELXL-97
_cell_angle_alpha 90.00
_cell_angle_beta 93.04(3)
_cell_angle_gamma 90.00
_cell_formula_units_Z 4
_cell_length_a 15.665(3)
_cell_length_b 17.325(4)
_cell_length_c 21.128(4)
_cell_measurement_reflns_used 15829
_cell_measurement_temperature 123(2)
_cell_measurement_theta_max 25
_cell_measurement_theta_min 2
_cell_volume 5726(2)
_computing_cell_refinement 'DENZO(Otwinowski& Minor,1997)'
_computing_data_collection 'DENZO(Otwinowski& Minor,1997)'
_computing_data_reduction 'DENZO(Otwinowski& Minor,1997)'
_computing_molecular_graphics 'SHELXTL (Sheldrick,1997)'
_computing_publication_material 'SHELXTL (Sheldrick,1997)'
_computing_structure_refinement 'SHELXL-93 (Sheldrick, 1990)'
_computing_structure_solution 'SHELXS-86 (Sheldrick, 1990)'
_diffrn_ambient_temperature 123(2)
_diffrn_measured_fraction_theta_full 0.877
_diffrn_measured_fraction_theta_max 0.877
_diffrn_measurement_device 'Nonius Kappa CCD diffractometer'
_diffrn_measurement_method '\f rotation scans with 2\%steps'
_diffrn_radiation_monochromator graphite
_diffrn_radiation_source 'fine-focus sealed tube'
_diffrn_radiation_type MoK\a
_diffrn_radiation_wavelength 0.71073
_diffrn_reflns_av_R_equivalents 0.1270
_diffrn_reflns_av_sigmaI/netI 0.2083
_diffrn_reflns_limit_h_max 17
_diffrn_reflns_limit_h_min -18
_diffrn_reflns_limit_k_max 19
_diffrn_reflns_limit_k_min -19
_diffrn_reflns_limit_l_max 22
_diffrn_reflns_limit_l_min -24
_diffrn_reflns_number 15829
_diffrn_reflns_theta_full 24.92
_diffrn_reflns_theta_max 24.92
_diffrn_reflns_theta_min 2.54
_diffrn_standards_decay_% ?0
_diffrn_standards_number 0
_exptl_absorpt_coefficient_mu 0.280
_exptl_absorpt_correction_type none
_exptl_crystal_colour colorless
_exptl_crystal_density_diffrn 1.245
_exptl_crystal_density_method 'not measured'
_exptl_crystal_description irregular
_exptl_crystal_F_000 2268
_exptl_crystal_size_max 0.200
_exptl_crystal_size_mid 0.100
_exptl_crystal_size_min 0.080
_refine_diff_density_max 0.987
_refine_diff_density_min -0.522
_refine_diff_density_rms 0.080
_refine_ls_abs_structure_details 'Flack H D (1983), Acta Cryst. A39, 876-881'
_refine_ls_abs_structure_Flack 0.02(7)
_refine_ls_extinction_coef 0.0028(5)
_refine_ls_extinction_expression Fc^*^=kFc[1+0.001xFc^2^\l^3^/sin(2\q)]^-1/4^
_refine_ls_extinction_method SHELXL
_refine_ls_goodness_of_fit_ref 0.923
_refine_ls_hydrogen_treatment constr
_refine_ls_matrix_type full
_refine_ls_number_parameters 809
_refine_ls_number_reflns 8068
_refine_ls_number_restraints 2
_refine_ls_restrained_S_all 0.923
_refine_ls_R_factor_all 0.3006
_refine_ls_R_factor_gt 0.1154
_refine_ls_shift/su_max 0.017
_refine_ls_shift/su_mean 0.047
_refine_ls_structure_factor_coef Fsqd
_refine_ls_weighting_details 'calc w=1/[\s^2^(Fo^2^)+(0.1473P)^2^+0.0000P] where P=(Fo^2^+2Fc^2^)/3'
_refine_ls_weighting_scheme calc
_refine_ls_wR_factor_gt 0.2474
_refine_ls_wR_factor_ref 0.3456
_reflns_number_gt 2683
_reflns_number_total 8068
_reflns_threshold_expression >2sigma(I)
_cod_data_source_file ic800551u_si_002_3.cif
_cod_data_source_block 166SG
_cod_database_code 4305569

loop_
_symmetry_equiv_pos_as_xyz
'x, y, z'
'x, -y, z+1/2'
'x+1/2, y+1/2, z'
'x+1/2, -y+1/2, z+1/2'

loop_
_atom_site_label
_atom_site_type_symbol
_atom_site_fract_x
_atom_site_fract_y
_atom_site_fract_z
_atom_site_U_iso_or_equiv
_atom_site_adp_type
_atom_site_occupancy
_atom_site_symmetry_multiplicity
_atom_site_calc_flag
_atom_site_refinement_flags
_atom_site_disorder_assembly
_atom_site_disorder_group
Mn Mn 0.4213(2) 0.1838(2) 0.35565(17) 0.0854(15) Uani 1 1 d . . .
O O 0.4462(9) 0.0674(8) 0.2994(6) 0.074(4) Uani 1 1 d . . .
N1 N 0.3899(10) 0.3003(10) 0.3853(9) 0.071(5) Uani 1 1 d . . .
N2 N 0.3767(11) 0.1205(8) 0.4414(6) 0.040(4) Uani 1 1 d . . .
N3 N 0.4832(11) 0.2549(11) 0.2798(8) 0.065(5) Uani 1 1 d . . .
C1 C 0.5088(13) 0.2282(14) 0.2262(11) 0.079(7) Uani 1 1 d . . .
H1A H 0.5008 0.1776 0.2126 0.095 Uiso 1 1 calc R . .
C2 C 0.5493(12) 0.2845(15) 0.1922(10) 0.078(8) Uani 1 1 d . . .
H2A H 0.5779 0.2678 0.1572 0.094 Uiso 1 1 calc R . .
C3 C 0.5518(12) 0.3654(12) 0.2050(9) 0.056(6) Uani 1 1 d . . .
H3A H 0.5708 0.4002 0.1753 0.067 Uiso 1 1 calc R . .
C4 C 0.5266(13) 0.3891(12) 0.2599(9) 0.063(6) Uani 1 1 d . . .
H4 H 0.5286 0.4405 0.2726 0.076 Uiso 1 1 calc R . .
C5 C 0.4931(12) 0.3230(18) 0.3015(8) 0.074(9) Uani 1 1 d . . .
C6 C 0.4660(15) 0.3510(13) 0.3629(13) 0.103(9) Uani 1 1 d . . .
H6A H 0.4480 0.4045 0.3590 0.123 Uiso 1 1 calc R . .
H6B H 0.5136 0.3484 0.3941 0.123 Uiso 1 1 calc R . .
C7 C 0.3130(15) 0.3382(15) 0.3486(12) 0.112(10) Uani 1 1 d . . .
H7A H 0.3039 0.3890 0.3651 0.168 Uiso 1 1 calc R . .
H7B H 0.2628 0.3074 0.3533 0.168 Uiso 1 1 calc R . .
H7C H 0.3245 0.3418 0.3045 0.168 Uiso 1 1 calc R . .
C8 C 0.3866(18) 0.3140(12) 0.4544(8) 0.098(10) Uani 1 1 d . . .
H8A H 0.3707 0.3672 0.4620 0.118 Uiso 1 1 calc R . .
H8B H 0.4424 0.3049 0.4751 0.118 Uiso 1 1 calc R . .
C9 C 0.3188(17) 0.2578(15) 0.4825(9) 0.092(8) Uani 1 1 d . . .
H9A H 0.2706 0.2515 0.4522 0.111 Uiso 1 1 calc R . .
H9B H 0.2979 0.2798 0.5210 0.111 Uiso 1 1 calc R . .
C10 C 0.3615(17) 0.1762(13) 0.4977(10) 0.093(8) Uani 1 1 d . . .
H10A H 0.4163 0.1853 0.5200 0.111 Uiso 1 1 calc R . .
H10B H 0.3259 0.1494 0.5268 0.111 Uiso 1 1 calc R . .
C11 C 0.2928(15) 0.0961(17) 0.4289(12) 0.108(10) Uani 1 1 d . . .
H11A H 0.2620 0.1057 0.4668 0.129 Uiso 1 1 calc R . .
H11B H 0.2941 0.0406 0.4229 0.129 Uiso 1 1 calc R . .
N4 N 0.2846(13) 0.1605(13) 0.3253(10) 0.101(7) Uani 1 1 d . . .
C12 C 0.2403(15) 0.1300(12) 0.3735(9) 0.066(6) Uani 1 1 d . . .
C13 C 0.1513(16) 0.1265(11) 0.3666(11) 0.081(8) Uani 1 1 d . . .
H13A H 0.1196 0.1015 0.3964 0.097 Uiso 1 1 calc R . .
C14 C 0.1113(13) 0.1619(10) 0.3133(9) 0.052(5) Uani 1 1 d . . .
H14A H 0.0519 0.1657 0.3111 0.062 Uiso 1 1 calc R . .
C15 C 0.1542(15) 0.1906(12) 0.2655(10) 0.066(6) Uani 1 1 d . . .
H15A H 0.1270 0.2102 0.2288 0.079 Uiso 1 1 calc R . .
C16 C 0.2403(18) 0.1887(13) 0.2749(11) 0.087(8) Uani 1 1 d . . .
H16A H 0.2718 0.2093 0.2429 0.104 Uiso 1 1 calc R . .
C17 C 0.4348(12) 0.0678(15) 0.4596(11) 0.094(9) Uani 1 1 d . . .
H17A H 0.4338 0.0255 0.4295 0.113 Uiso 1 1 calc R . .
H17B H 0.4221 0.0473 0.5008 0.113 Uiso 1 1 calc R . .
N5 N 0.5394(11) 0.1537(10) 0.4155(8) 0.068(5) Uani 1 1 d . . .
C18 C 0.5258(12) 0.1069(12) 0.4633(11) 0.077(8) Uani 1 1 d . . .
C19 C 0.5953(13) 0.0828(11) 0.5030(9) 0.058(6) Uani 1 1 d . . .
H19A H 0.5862 0.0461 0.5341 0.069 Uiso 1 1 calc R . .
C20 C 0.6775(13) 0.1119(10) 0.4975(9) 0.052(5) Uani 1 1 d . . .
H20A H 0.7222 0.0988 0.5262 0.062 Uiso 1 1 calc R . .
C21 C 0.6895(13) 0.1619(11) 0.4466(9) 0.050(5) Uani 1 1 d . . .
H21A H 0.7434 0.1813 0.4392 0.060 Uiso 1 1 calc R . .
C22 C 0.6206(15) 0.1810(11) 0.4087(9) 0.060(6) Uani 1 1 d . . .
H22A H 0.6289 0.2151 0.3756 0.072 Uiso 1 1 calc R . .
C23 C 0.1905(11) 0.0853(8) 0.0003(6) 0.040(5) Uani 1 1 d G . .
C24 C 0.1656(12) 0.0818(9) -0.0654(6) 0.039(5) Uani 1 1 d G . .
H24A H 0.1141 0.0580 -0.0774 0.046 Uiso 1 1 calc R . .
C25 C 0.2141(12) 0.1118(9) -0.1121(8) 0.038(5) Uani 1 1 d G . .
H25A H 0.1970 0.1037 -0.1544 0.046 Uiso 1 1 calc R . .
C26 C 0.2892(11) 0.1546(10) -0.0972(8) 0.044(5) Uani 1 1 d G . .
H26A H 0.3200 0.1775 -0.1287 0.053 Uiso 1 1 calc R . .
C27 C 0.3157(11) 0.1611(10) -0.0319(8) 0.044(5) Uani 1 1 d G . .
H27A H 0.3642 0.1894 -0.0196 0.053 Uiso 1 1 calc R . .
C28 C 0.2685(10) 0.1250(9) 0.0131(7) 0.035(4) Uani 1 1 d G . .
H28A H 0.2898 0.1269 0.0550 0.042 Uiso 1 1 calc R . .
C29 C 0.1969(10) 0.0214(8) 0.1155(6) 0.027(4) Uani 1 1 d G . .
C30 C 0.2762(10) -0.0179(11) 0.1088(9) 0.058(6) Uani 1 1 d G . .
H30A H 0.2970 -0.0191 0.0684 0.070 Uiso 1 1 calc R . .
C31 C 0.3261(12) -0.0549(11) 0.1573(8) 0.054(5) Uani 1 1 d G . .
H31A H 0.3745 -0.0833 0.1486 0.065 Uiso 1 1 calc R . .
C32 C 0.2996(14) -0.0470(12) 0.2191(8) 0.061(6) Uani 1 1 d G . .
H32A H 0.3310 -0.0693 0.2530 0.074 Uiso 1 1 calc R . .
C33 C 0.2240(12) -0.0044(9) 0.2294(9) 0.045(5) Uani 1 1 d G . .
H33A H 0.2068 0.0034 0.2704 0.054 Uiso 1 1 calc R . .
C34 C 0.1772(10) 0.0248(10) 0.1791(8) 0.047(5) Uani 1 1 d G . .
H34A H 0.1266 0.0497 0.1879 0.057 Uiso 1 1 calc R . .
C35 C 0.0702(9) 0.1125(7) 0.0795(7) 0.032(4) Uani 1 1 d G . .
C36 C 0.0848(11) 0.1947(7) 0.0755(8) 0.033(4) Uani 1 1 d G . .
H36A H 0.1303 0.2130 0.0532 0.040 Uiso 1 1 calc R . .
C37 C 0.0320(11) 0.2467(9) 0.1042(8) 0.039(4) Uani 1 1 d G . .
H37A H 0.0433 0.2992 0.1010 0.047 Uiso 1 1 calc R . .
C38 C -0.0375(11) 0.2230(10) 0.1378(8) 0.044(5) Uani 1 1 d G . .
H38A H -0.0715 0.2586 0.1576 0.052 Uiso 1 1 calc R . .
C39 C -0.0542(11) 0.1448(11) 0.1406(8) 0.046(5) Uani 1 1 d G . .
H39A H -0.1009 0.1272 0.1619 0.055 Uiso 1 1 calc R . .
C40 C -0.0039(11) 0.0949(11) 0.1131(7) 0.042(5) Uani 1 1 d G . .
H40A H -0.0185 0.0430 0.1159 0.051 Uiso 1 1 calc R . .
C41 C 0.0822(9) -0.0310(8) 0.0275(6) 0.028(4) Uani 1 1 d G . .
C42 C 0.0069(10) -0.0204(9) -0.0082(7) 0.040(5) Uani 1 1 d G . .
H42A H -0.0129 0.0299 -0.0138 0.048 Uiso 1 1 calc R . .
C43 C -0.0409(12) -0.0785(11) -0.0360(8) 0.047(5) Uani 1 1 d G . .
H43A H -0.0891 -0.0684 -0.0623 0.057 Uiso 1 1 calc R . .
C44 C -0.0134(13) -0.1543(11) -0.0228(9) 0.056(6) Uani 1 1 d G . .
H44A H -0.0454 -0.1964 -0.0375 0.068 Uiso 1 1 calc R . .
C45 C 0.0598(13) -0.1642(11) 0.0114(7) 0.049(5) Uani 1 1 d G . .
H45A H 0.0798 -0.2144 0.0173 0.058 Uiso 1 1 calc R . .
C46 C 0.1088(11) -0.1039(8) 0.0392(6) 0.033(4) Uani 1 1 d G . .
H46A H 0.1577 -0.1140 0.0647 0.039 Uiso 1 1 calc R . .
C47 C 0.7460(11) -0.0718(9) 0.1705(7) 0.042(5) Uani 1 1 d G . .
C48 C 0.7197(12) -0.1515(9) 0.1649(7) 0.042(5) Uani 1 1 d G . .
H48A H 0.6684 -0.1669 0.1813 0.050 Uiso 1 1 calc R . .
C49 C 0.7700(10) -0.2064(9) 0.1350(8) 0.037(4) Uani 1 1 d G . .
H49A H 0.7529 -0.2578 0.1325 0.044 Uiso 1 1 calc R . .
C50 C 0.8456(10) -0.1829(9) 0.1093(6) 0.032(4) Uani 1 1 d G . .
H50A H 0.8793 -0.2185 0.0891 0.039 Uiso 1 1 calc R . .
C51 C 0.8699(14) -0.1085(10) 0.1136(8) 0.053(5) Uani 1 1 d G . .
H51A H 0.9205 -0.0942 0.0958 0.064 Uiso 1 1 calc R . .
C52 C 0.8235(10) -0.0521(10) 0.1434(8) 0.041(5) Uani 1 1 d G . .
H52A H 0.8434 -0.0015 0.1455 0.049 Uiso 1 1 calc R . .
C53 C 0.7476(10) 0.0622(10) 0.2387(7) 0.045(5) Uani 1 1 d G . .
C54 C 0.8285(10) 0.0422(9) 0.2694(8) 0.039(5) Uani 1 1 d G . .
H54A H 0.8474 -0.0084 0.2655 0.047 Uiso 1 1 calc R . .
C55 C 0.8776(14) 0.0900(12) 0.3024(8) 0.061(6) Uani 1 1 d G . .
H55A H 0.9263 0.0717 0.3247 0.073 Uiso 1 1 calc R . .
C56 C 0.8574(11) 0.1681(11) 0.3046(7) 0.044(5) Uani 1 1 d G . .
H56A H 0.8921 0.2019 0.3285 0.053 Uiso 1 1 calc R . .
C57 C 0.7875(12) 0.1945(11) 0.2718(8) 0.051(5) Uani 1 1 d G . .
H57A H 0.7753 0.2470 0.2700 0.061 Uiso 1 1 calc R . .
C58 C 0.7320(11) 0.1391(11) 0.2393(8) 0.044(5) Uani 1 1 d G . .
H58A H 0.6827 0.1572 0.2177 0.053 Uiso 1 1 calc R . .
C59 C 0.6265(10) -0.0417(8) 0.2561(6) 0.034(4) Uani 1 1 d G . .
C60 C 0.6381(10) -0.0269(9) 0.3209(6) 0.036(4) Uani 1 1 d G . .
H60A H 0.6778 0.0097 0.3357 0.043 Uiso 1 1 calc R . .
C61 C 0.5896(14) -0.0676(11) 0.3635(8) 0.058(6) Uani 1 1 d G . .
H61A H 0.5999 -0.0581 0.4065 0.069 Uiso 1 1 calc R . .
C62 C 0.5276(14) -0.1208(12) 0.3455(11) 0.071(7) Uani 1 1 d G . .
H62A H 0.4971 -0.1469 0.3754 0.085 Uiso 1 1 calc R . .
C63 C 0.5128(13) -0.1333(11) 0.2837(8) 0.053(6) Uani 1 1 d G . .
H63A H 0.4707 -0.1686 0.2706 0.064 Uiso 1 1 calc R . .
C64 C 0.5596(11) -0.0943(8) 0.2368(7) 0.037(4) Uani 1 1 d G . .
H64A H 0.5466 -0.1031 0.1939 0.044 Uiso 1 1 calc R . .
C65 C 0.6294(8) 0.0439(9) 0.1450(7) 0.038(4) Uani 1 1 d G . .
C66 C 0.5414(9) 0.0475(9) 0.1393(7) 0.031(4) Uani 1 1 d G . .
H66A H 0.5099 0.0231 0.1696 0.038 Uiso 1 1 calc R . .
C67 C 0.4996(12) 0.0854(9) 0.0911(7) 0.040(5) Uani 1 1 d G . .
H67A H 0.4405 0.0903 0.0909 0.047 Uiso 1 1 calc R . .
C68 C 0.5448(11) 0.1182(9) 0.0399(7) 0.038(4) Uani 1 1 d G . .
H68A H 0.5157 0.1414 0.0055 0.046 Uiso 1 1 calc R . .
C69 C 0.6321(12) 0.1140(9) 0.0437(8) 0.043(4) Uani 1 1 d G . .
H69A H 0.6629 0.1352 0.0116 0.052 Uiso 1 1 calc R . .
C70 C 0.6746(11) 0.0793(11) 0.0938(8) 0.052(5) Uani 1 1 d G . .
H70A H 0.7340 0.0781 0.0955 0.062 Uiso 1 1 calc R . .
B1 B 0.1345(11) 0.0461(10) 0.0563(7) 0.021(4) Uani 1 1 d . . .
B2 B 0.6879(13) -0.0042(11) 0.2022(11) 0.046(6) Uani 1 1 d . . .

loop_
_atom_site_aniso_label
_atom_site_aniso_U_11
_atom_site_aniso_U_22
_atom_site_aniso_U_33
_atom_site_aniso_U_23
_atom_site_aniso_U_13
_atom_site_aniso_U_12
Mn 0.046(2) 0.102(3) 0.109(3) 0.073(2) 0.0140(19) 0.016(2)
O 0.056(9) 0.094(11) 0.071(9) -0.022(8) -0.007(7) -0.016(8)
N1 0.033(10) 0.074(14) 0.105(15) 0.024(11) -0.024(9) 0.006(9)
N2 0.056(11) 0.032(9) 0.031(8) 0.007(7) -0.020(8) -0.008(8)
N3 0.058(12) 0.089(16) 0.045(11) -0.017(11) -0.014(9) -0.015(11)
C1 0.063(16) 0.11(2) 0.069(16) 0.002(15) 0.017(13) 0.037(14)
C2 0.058(15) 0.10(2) 0.075(15) 0.051(15) 0.018(12) -0.019(14)
C3 0.057(14) 0.049(14) 0.059(14) 0.027(11) -0.012(11) -0.025(11)
C4 0.079(16) 0.072(16) 0.041(12) 0.013(11) 0.024(12) 0.009(12)
C5 0.032(12) 0.18(3) 0.008(10) -0.024(14) -0.014(9) 0.036(16)
C6 0.070(17) 0.057(16) 0.18(3) 0.002(17) -0.045(18) -0.037(13)
C7 0.10(2) 0.11(2) 0.13(2) -0.019(18) 0.020(19) -0.004(18)
C8 0.21(3) 0.055(15) 0.033(12) -0.023(10) 0.058(17) -0.056(17)
C9 0.12(2) 0.12(2) 0.037(12) -0.001(13) -0.003(14) 0.037(18)
C10 0.14(2) 0.081(19) 0.065(16) -0.008(14) 0.042(16) 0.010(17)
C11 0.066(18) 0.16(3) 0.096(19) 0.055(18) -0.009(15) 0.018(18)
N4 0.088(15) 0.14(2) 0.077(14) 0.026(14) 0.034(13) 0.000(14)
C12 0.065(15) 0.081(16) 0.053(13) 0.039(11) 0.015(12) 0.011(12)
C13 0.11(2) 0.039(13) 0.10(2) 0.029(12) 0.062(17) 0.012(13)
C14 0.058(13) 0.046(12) 0.052(12) 0.033(10) 0.005(11) 0.015(10)
C15 0.054(15) 0.079(17) 0.062(15) 0.017(12) -0.020(12) -0.001(13)
C16 0.11(2) 0.087(19) 0.065(16) 0.027(14) -0.031(15) 0.014(16)
C17 0.035(13) 0.16(3) 0.088(18) 0.073(17) 0.014(12) 0.008(15)
N5 0.053(12) 0.076(13) 0.075(13) 0.013(10) 0.011(10) 0.004(10)
C18 0.032(12) 0.086(16) 0.115(19) 0.088(15) 0.001(12) 0.015(11)
C19 0.058(14) 0.063(15) 0.050(12) 0.032(11) -0.016(11) 0.044(12)
C20 0.064(15) 0.034(12) 0.054(13) 0.006(10) -0.025(11) 0.007(11)
C21 0.053(13) 0.047(13) 0.050(12) 0.004(10) -0.006(11) 0.002(11)
C22 0.077(17) 0.043(13) 0.056(13) -0.004(10) -0.019(13) -0.015(12)
C23 0.049(12) 0.014(10) 0.054(12) 0.009(8) -0.007(9) -0.023(8)
C24 0.057(13) 0.025(11) 0.031(10) -0.016(8) -0.024(10) -0.003(9)
C25 0.058(13) 0.030(11) 0.027(10) 0.004(8) 0.016(9) 0.009(9)
C26 0.052(12) 0.055(13) 0.029(10) 0.016(9) 0.032(10) -0.009(10)
C27 0.054(12) 0.039(12) 0.040(12) 0.011(9) 0.021(10) 0.007(9)
C28 0.032(10) 0.042(11) 0.030(9) 0.003(8) 0.011(8) 0.013(9)
C29 0.051(11) 0.016(9) 0.014(8) -0.014(6) -0.003(8) -0.004(8)
C30 0.080(16) 0.055(14) 0.039(11) 0.008(10) 0.005(12) -0.004(12)
C31 0.047(12) 0.075(15) 0.039(11) 0.025(10) -0.006(10) -0.003(11)
C32 0.085(17) 0.061(15) 0.035(11) 0.012(10) -0.031(11) -0.018(13)
C33 0.054(13) 0.022(11) 0.056(13) -0.002(9) -0.018(11) 0.000(9)
C34 0.024(10) 0.059(13) 0.060(13) 0.031(10) 0.017(10) -0.002(9)
C35 0.033(10) 0.027(10) 0.036(10) -0.012(8) 0.002(8) 0.009(8)
C36 0.036(11) 0.011(9) 0.054(12) -0.008(8) 0.013(9) -0.013(8)
C37 0.057(12) 0.024(11) 0.034(10) -0.006(8) -0.006(9) -0.001(9)
C38 0.042(12) 0.039(13) 0.049(12) -0.012(9) -0.002(9) 0.007(10)
C39 0.047(12) 0.042(13) 0.047(12) -0.006(10) 0.003(10) -0.007(10)
C40 0.052(12) 0.050(13) 0.025(9) -0.003(9) 0.001(9) 0.005(10)
C41 0.044(11) 0.015(10) 0.027(10) -0.026(7) 0.016(9) -0.015(8)
C42 0.065(14) 0.024(11) 0.032(10) -0.001(8) 0.002(10) -0.004(10)
C43 0.065(14) 0.035(13) 0.041(11) 0.006(9) -0.002(10) 0.005(11)
C44 0.064(14) 0.052(15) 0.057(13) -0.030(10) 0.035(12) -0.042(12)
C45 0.064(14) 0.058(14) 0.023(9) 0.011(9) -0.015(10) 0.005(11)
C46 0.074(13) 0.013(9) 0.012(8) -0.022(7) 0.004(8) -0.016(9)
C47 0.051(12) 0.059(14) 0.015(9) -0.003(8) -0.022(9) 0.005(10)
C48 0.051(12) 0.063(14) 0.011(9) -0.007(8) -0.005(8) -0.004(11)
C49 0.038(11) 0.021(10) 0.054(11) 0.007(8) 0.017(9) 0.004(8)
C50 0.044(11) 0.030(11) 0.021(9) -0.006(7) -0.015(8) -0.002(9)
C51 0.099(17) 0.016(11) 0.044(11) 0.000(8) 0.001(11) -0.007(11)
C52 0.038(11) 0.030(11) 0.056(12) 0.006(9) 0.017(10) 0.007(9)
C53 0.080(15) 0.031(12) 0.023(9) 0.019(8) -0.011(10) 0.001(11)
C54 0.071(14) 0.015(10) 0.031(10) 0.003(8) -0.004(10) -0.007(10)
C55 0.084(17) 0.055(15) 0.043(12) -0.010(11) 0.002(11) 0.013(13)
C56 0.046(12) 0.060(14) 0.027(10) -0.003(9) -0.004(9) -0.024(10)
C57 0.046(12) 0.065(15) 0.041(11) -0.023(10) -0.005(10) -0.005(11)
C58 0.033(11) 0.045(13) 0.052(12) 0.002(9) -0.020(9) 0.008(9)
C59 0.055(12) 0.012(9) 0.035(11) -0.002(8) -0.001(9) -0.003(8)
C60 0.024(10) 0.038(11) 0.044(11) -0.018(9) -0.015(8) 0.002(8)
C61 0.107(19) 0.037(12) 0.030(10) 0.010(9) 0.017(12) 0.021(12)
C62 0.082(17) 0.047(15) 0.086(17) 0.017(12) 0.034(14) -0.029(13)
C63 0.072(13) 0.073(14) 0.018(10) -0.004(9) 0.037(10) -0.020(11)
C64 0.079(14) 0.016(9) 0.014(8) -0.010(7) 0.002(9) -0.001(9)
C65 0.057(13) 0.020(10) 0.036(10) -0.001(8) 0.001(9) -0.011(9)
C66 0.026(10) 0.029(10) 0.037(11) 0.005(8) -0.008(8) -0.006(8)
C67 0.066(13) 0.027(10) 0.027(10) 0.001(8) 0.012(10) -0.002(9)
C68 0.043(12) 0.039(11) 0.033(10) 0.017(8) 0.008(9) 0.013(9)
C69 0.054(13) 0.032(11) 0.042(11) -0.001(9) -0.009(10) -0.004(10)
C70 0.032(11) 0.083(16) 0.040(11) 0.010(11) -0.001(9) -0.007(10)
B1 0.026(10) 0.031(11) 0.007(8) -0.012(8) 0.006(8) -0.002(8)
B2 0.043(13) 0.019(12) 0.076(16) -0.004(11) 0.005(12) -0.009(10)

loop_
_atom_type_symbol
_atom_type_description
_atom_type_scat_dispersion_real
_atom_type_scat_dispersion_imag
_atom_type_scat_source
C C 0.0033 0.0016 'International Tables Vol C Tables 4.2.6.8 and 6.1.1.4'
H H 0.0000 0.0000 'International Tables Vol C Tables 4.2.6.8 and 6.1.1.4'
B B 0.0013 0.0007 'International Tables Vol C Tables 4.2.6.8 and 6.1.1.4'
N N 0.0061 0.0033 'International Tables Vol C Tables 4.2.6.8 and 6.1.1.4'
O O 0.0106 0.0060 'International Tables Vol C Tables 4.2.6.8 and 6.1.1.4'
Mn Mn 0.3368 0.7283 'International Tables Vol C Tables 4.2.6.8 and 6.1.1.4'

loop_
_geom_angle_atom_site_label_1
_geom_angle_atom_site_label_2
_geom_angle_atom_site_label_3
_geom_angle
_geom_angle_site_symmetry_1
_geom_angle_site_symmetry_3
_geom_angle_publ_flag
N1 Mn N4 91.3(7) . . ?
N1 Mn N5 104.2(6) . . ?
N4 Mn N5 150.0(7) . . ?
N1 Mn N2 97.8(6) . . ?
N4 Mn N2 79.1(7) . . ?
N5 Mn N2 73.5(6) . . ?
N1 Mn N3 79.2(7) . . ?
N4 Mn N3 109.4(7) . . ?
N5 Mn N3 98.8(6) . . ?
N2 Mn N3 170.9(6) . . ?
N1 Mn O 166.7(6) . . ?
N4 Mn O 83.4(6) . . ?
N5 Mn O 86.1(6) . . ?
N2 Mn O 93.2(5) . . ?
N3 Mn O 91.1(6) . . ?
C8 N1 C7 111.0(18) . . ?
C8 N1 C6 105.8(17) . . ?
C7 N1 C6 101.2(16) . . ?
C8 N1 Mn 116.9(13) . . ?
C7 N1 Mn 115.6(14) . . ?
C6 N1 Mn 104.2(13) . . ?
C17 N2 C11 118.1(19) . . ?
C17 N2 C10 109.4(18) . . ?
C11 N2 C10 98.7(18) . . ?
C17 N2 Mn 109.2(12) . . ?
C11 N2 Mn 108.9(13) . . ?
C10 N2 Mn 112.2(11) . . ?
C5 N3 C1 127(2) . . ?
C5 N3 Mn 107.2(15) . . ?
C1 N3 Mn 125.5(17) . . ?
N3 C1 C2 112(2) . . ?
C1 C2 C3 127(2) . . ?
C4 C3 C2 118.0(18) . . ?
C3 C4 C5 113.4(19) . . ?
N3 C5 C6 126(2) . . ?
N3 C5 C4 121.2(16) . . ?
C6 C5 C4 112(2) . . ?
C5 C6 N1 109.8(19) . . ?
N1 C8 C9 109.4(17) . . ?
C8 C9 C10 110(2) . . ?
N2 C10 C9 118.4(17) . . ?
N2 C11 C12 120(2) . . ?
C16 N4 C12 118(2) . . ?
C16 N4 Mn 127.8(18) . . ?
C12 N4 Mn 111.8(17) . . ?
N4 C12 C13 119(2) . . ?
N4 C12 C11 117(2) . . ?
C13 C12 C11 124.4(19) . . ?
C12 C13 C14 118.0(17) . . ?
C15 C14 C13 123(2) . . ?
C14 C15 C16 115(2) . . ?
N4 C16 C15 127(2) . . ?
N2 C17 C18 108.8(19) . . ?
C18 N5 C22 118.6(18) . . ?
C18 N5 Mn 114.3(13) . . ?
C22 N5 Mn 127.0(14) . . ?
N5 C18 C19 119.3(18) . . ?
N5 C18 C17 114.0(18) . . ?
C19 C18 C17 125.0(17) . . ?
C20 C19 C18 122.3(18) . . ?
C19 C20 C21 116.7(18) . . ?
C22 C21 C20 118.1(19) . . ?
C21 C22 N5 124.7(19) . . ?
C28 C23 C24 113.3(13) . . ?
C28 C23 B1 123.2(11) . . ?
C24 C23 B1 123.4(13) . . ?
C25 C24 C23 123.3(16) . . ?
C24 C25 C26 121.5(16) . . ?
C25 C26 C27 117.0(14) . . ?
C28 C27 C26 119.5(17) . . ?
C27 C28 C23 125.1(15) . . ?
C34 C29 C30 110.7(14) . . ?
C34 C29 B1 125.6(14) . . ?
C30 C29 B1 123.1(13) . . ?
C31 C30 C29 126.5(15) . . ?
C32 C31 C30 117.0(18) . . ?
C31 C32 C33 119.0(18) . . ?
C34 C33 C32 119.6(17) . . ?
C33 C34 C29 126.9(17) . . ?
C40 C35 C36 112.1(13) . . ?
C40 C35 B1 122.2(12) . . ?
C36 C35 B1 125.4(13) . . ?
C37 C36 C35 121.0(14) . . ?
C36 C37 C38 122.2(15) . . ?
C39 C38 C37 117.8(16) . . ?
C40 C39 C38 120.2(17) . . ?
C39 C40 C35 126.7(17) . . ?
C46 C41 C42 118.1(14) . . ?
C46 C41 B1 122.9(14) . . ?
C42 C41 B1 118.9(14) . . ?
C43 C42 C41 124.7(15) . . ?
C42 C43 C44 116.6(17) . . ?
C45 C44 C43 118.3(17) . . ?
C44 C45 C46 124.4(18) . . ?
C41 C46 C45 117.6(17) . . ?
C52 C47 C48 116.5(15) . . ?
C52 C47 B2 119.9(14) . . ?
C48 C47 B2 123.6(15) . . ?
C49 C48 C47 121.3(15) . . ?
C50 C49 C48 119.1(15) . . ?
C51 C50 C49 119.9(16) . . ?
C50 C51 C52 123.5(18) . . ?
C51 C52 C47 119.7(16) . . ?
C58 C53 C54 112.8(16) . . ?
C58 C53 B2 126.3(15) . . ?
C54 C53 B2 120.6(16) . . ?
C55 C54 C53 124.7(17) . . ?
C54 C55 C56 120.3(19) . . ?
C57 C56 C55 119.6(18) . . ?
C56 C57 C58 118.2(18) . . ?
C53 C58 C57 123.6(16) . . ?
C60 C59 C64 116.9(13) . . ?
C60 C59 B2 123.4(15) . . ?
C64 C59 B2 119.6(12) . . ?
C61 C60 C59 119.4(15) . . ?
C62 C61 C60 124.0(17) . . ?
C63 C62 C61 117.6(16) . . ?
C62 C63 C64 122.1(17) . . ?
C59 C64 C63 119.8(14) . . ?
C66 C65 C70 116.0(15) . . ?
C66 C65 B2 125.8(14) . . ?
C70 C65 B2 118.0(13) . . ?
C67 C66 C65 122.0(15) . . ?
C66 C67 C68 121.2(16) . . ?
C69 C68 C67 117.7(16) . . ?
C70 C69 C68 121.1(17) . . ?
C69 C70 C65 121.7(16) . . ?
C29 B1 C35 108.4(11) . . ?
C29 B1 C23 110.0(12) . . ?
C35 B1 C23 106.6(12) . . ?
C29 B1 C41 109.8(13) . . ?
C35 B1 C41 112.3(12) . . ?
C23 B1 C41 109.7(10) . . ?
C53 B2 C47 112.0(15) . . ?
C53 B2 C59 106.7(14) . . ?
C47 B2 C59 110.7(13) . . ?
C53 B2 C65 105.2(13) . . ?
C47 B2 C65 110.4(15) . . ?
C59 B2 C65 111.7(14) . . ?

loop_
_geom_bond_atom_site_label_1
_geom_bond_atom_site_label_2
_geom_bond_distance
_geom_bond_site_symmetry_2
_geom_bond_publ_flag
Mn N1 2.176(18) . ?
Mn N4 2.24(2) . ?
Mn N5 2.246(18) . ?
Mn N2 2.260(13) . ?
Mn N3 2.279(17) . ?
Mn O 2.383(14) . ?
N1 C8 1.48(2) . ?
N1 C7 1.55(3) . ?
N1 C6 1.57(3) . ?
N2 C17 1.33(2) . ?
N2 C11 1.39(3) . ?
N2 C10 1.56(2) . ?
N3 C5 1.27(3) . ?
N3 C1 1.30(2) . ?
C1 C2 1.38(3) . ?
C2 C3 1.43(3) . ?
C3 C4 1.31(2) . ?
C4 C5 1.55(3) . ?
C5 C6 1.47(3) . ?
C8 C9 1.58(3) . ?
C9 C10 1.59(3) . ?
C11 C12 1.51(3) . ?
N4 C16 1.33(3) . ?
N4 C12 1.37(2) . ?
C12 C13 1.39(3) . ?
C13 C14 1.40(3) . ?
C14 C15 1.34(2) . ?
C15 C16 1.35(3) . ?
C17 C18 1.58(3) . ?
N5 C18 1.32(2) . ?
N5 C22 1.37(2) . ?
C18 C19 1.40(2) . ?
C19 C20 1.39(2) . ?
C20 C21 1.40(2) . ?
C21 C22 1.35(2) . ?
C23 C28 1.42(2) . ?
C23 C24 1.4228 . ?
C23 B1 1.66(2) . ?
C24 C25 1.38(2) . ?
C25 C26 1.41(2) . ?
C26 C27 1.42(2) . ?
C27 C28 1.38(2) . ?
C29 C34 1.39(2) . ?
C29 C30 1.4298 . ?
C29 B1 1.61(2) . ?
C30 C31 1.41(2) . ?
C31 C32 1.40(2) . ?
C32 C33 1.42(2) . ?
C33 C34 1.36(2) . ?
C35 C40 1.43(2) . ?
C35 C36 1.4457 . ?
C35 B1 1.62(2) . ?
C36 C37 1.38(2) . ?
C37 C38 1.39(2) . ?
C38 C39 1.38(2) . ?
C39 C40 1.33(2) . ?
C41 C46 1.349(19) . ?
C41 C42 1.3788 . ?
C41 B1 1.66(2) . ?
C42 C43 1.37(2) . ?
C43 C44 1.41(2) . ?
C44 C45 1.33(2) . ?
C45 C46 1.40(2) . ?
C47 C52 1.41(2) . ?
C47 C48 1.4445 . ?
C47 B2 1.65(3) . ?
C48 C49 1.41(2) . ?
C49 C50 1.39(2) . ?
C50 C51 1.35(2) . ?
C51 C52 1.39(2) . ?
C53 C58 1.36(2) . ?
C53 C54 1.4352 . ?
C53 B2 1.65(3) . ?
C54 C55 1.31(2) . ?
C55 C56 1.39(2) . ?
C56 C57 1.34(2) . ?
C57 C58 1.44(2) . ?
C59 C60 1.3953 . ?
C59 C64 1.43(2) . ?
C59 B2 1.66(2) . ?
C60 C61 1.40(2) . ?
C61 C62 1.38(3) . ?
C62 C63 1.33(3) . ?
C63 C64 1.43(2) . ?
C65 C66 1.3779 . ?
C65 C70 1.46(2) . ?
C65 B2 1.70(3) . ?
C66 C67 1.352(19) . ?
C67 C68 1.44(2) . ?
C68 C69 1.37(2) . ?
C69 C70 1.36(2) . ?
